data_4036064
loop_
_publ_author_name
'Du, Yachu'
'Wang, Lichang'
'Plunkett, Kyle N.'

_publ_contact_author
; 
Danielle L. Gray 
University of Illinois 
School of Chemical Sciences, Box 59-1 
505 South Mathews Avenue 
Urbana, Illinois  61801 
USA 
;
_publ_section_title
;
 1,1'-Biaceanthrylene and 2,2'-Biaceanthrylene: Models for Linking Larger
 Polycyclic Aromatic Hydrocarbons via Five-Membered Rings.
;
_journal_name_full 'The Journal of organic chemistry'
_journal_paper_doi 10.1021/acs.joc.9b02118
_journal_year 2019
_chemical_formula_moiety 'C32 H18'
_chemical_formula_sum 'C32 H18'
_chemical_formula_weight 402.46
_space_group_crystal_system monoclinic
_space_group_IT_number 14
_space_group_name_Hall '-P 2ybc'
_space_group_name_H-M_alt 'P 1 21/c 1'
_atom_sites_solution_hydrogens geom
_audit_creation_method SHELXL-2014/7
_audit_update_record
; 
? 
;
_cell_angle_alpha 90
_cell_angle_beta 113.3967(10)
_cell_angle_gamma 90
_cell_formula_units_Z 4
_cell_length_a 10.3890(3)
_cell_length_b 18.7746(6)
_cell_length_c 10.6297(3)
_cell_measurement_reflns_used 12153
_cell_measurement_temperature 100(2)
_cell_measurement_theta_max 25.35
_cell_measurement_theta_min 2.35
_cell_volume 1902.84(10)
_computing_cell_refinement 'SAINT V8.34A (Bruker, 2005)'
_computing_data_collection 'APEX2 V2014.9-0 (Bruker, 2014)'
_computing_data_reduction
; 
SAINT V8.34A, XPREP v2014/2, SADABS V2014/5 (Bruker, 2012 & 2014) 
;
_computing_molecular_graphics
; 
SHELXTL v2014-7 (Bruker, 2014), CrystalMaker v2.7.7 (CrystalMaker, 1994) 
;
_computing_publication_material 'XCIF V2014-2 (Bruker, 2014)'
_computing_structure_refinement 'SHELX-2014-7 (Sheldrick, 2015a)'
_computing_structure_solution 'SHELXT-2014-7 (Sheldrick, 2015b)'
_diffrn_ambient_temperature 100(2)
_diffrn_measured_fraction_theta_full 0.999
_diffrn_measured_fraction_theta_max 0.998
_diffrn_measurement_device 'Bruker D8 Venture/Photon 100'
_diffrn_measurement_method 'profile data from \f and \w scans'
_diffrn_radiation_monochromator 'multilayer mirrors'
_diffrn_radiation_source 'microfocus sealed tube'
_diffrn_radiation_type MoK\a
_diffrn_radiation_wavelength 0.71073
_diffrn_radiation_wavelength_id dd11fs
_diffrn_reflns_av_R_equivalents 0.0515
_diffrn_reflns_av_unetI/netI 0.0216
_diffrn_reflns_Laue_measured_fraction_full 0.999
_diffrn_reflns_Laue_measured_fraction_max 0.998
_diffrn_reflns_limit_h_max 12
_diffrn_reflns_limit_h_min -12
_diffrn_reflns_limit_k_max 22
_diffrn_reflns_limit_k_min -22
_diffrn_reflns_limit_l_max 12
_diffrn_reflns_limit_l_min -12
_diffrn_reflns_number 38115
_diffrn_reflns_point_group_measured_fraction_full 0.999
_diffrn_reflns_point_group_measured_fraction_max 0.998
_diffrn_reflns_theta_full 25.242
_diffrn_reflns_theta_max 25.381
_diffrn_reflns_theta_min 2.353
_exptl_absorpt_coefficient_mu 0.080
_exptl_absorpt_correction_T_max 0.7452
_exptl_absorpt_correction_T_min 0.6979
_exptl_absorpt_correction_type multi-scan
_exptl_absorpt_process_details 'SADABS V2014/5 (Bruker, 2014)'
_exptl_crystal_colour black
_exptl_crystal_density_diffrn 1.405
_exptl_crystal_density_method 'not measured'
_exptl_crystal_description prism
_exptl_crystal_F_000 840
_exptl_crystal_id dd11fs
_exptl_crystal_preparation
; 
The data crystal was mounted using oil (Paratone-N, Exxon) to a 
0.3 mm cryo-loop (Hampton Research) with the (2 3 -2) scattering 
planes roughly normal to the spindle axis. 
;
_exptl_crystal_size_max 0.289
_exptl_crystal_size_mid 0.181
_exptl_crystal_size_min 0.128
_refine_diff_density_max 0.221
_refine_diff_density_min -0.199
_refine_diff_density_rms 0.043
_refine_ls_extinction_coef 0.0218(14)
_refine_ls_extinction_expression Fc^*^=kFc[1+0.001xFc^2^\l^3^/sin(2\q)]^-1/4^
_refine_ls_extinction_method 'SHELXL-2014/7 (Sheldrick 2014'
_refine_ls_goodness_of_fit_ref 1.042
_refine_ls_hydrogen_treatment constr
_refine_ls_matrix_type full
_refine_ls_number_parameters 290
_refine_ls_number_reflns 3489
_refine_ls_number_restraints 0
_refine_ls_restrained_S_all 1.042
_refine_ls_R_factor_all 0.0532
_refine_ls_R_factor_gt 0.0399
_refine_ls_shift/su_max 0.000
_refine_ls_shift/su_mean 0.000
_refine_ls_structure_factor_coef Fsqd
_refine_ls_weighting_details 'w=1/[\s^2^(Fo^2^)+(0.0420P)^2^+0.9624P] where P=(Fo^2^+2Fc^2^)/3'
_refine_ls_weighting_scheme calc
_refine_ls_wR_factor_gt 0.0951
_refine_ls_wR_factor_ref 0.1030
_reflns_Friedel_coverage 0.000
_reflns_number_gt 2819
_reflns_number_total 3489
_reflns_threshold_expression 'I > 2\s(I)'
_cod_data_source_file jo9b02118_si_002.cif
_cod_data_source_block dd11fs
_cod_original_sg_symbol_H-M 'P 21/c'
_cod_database_code 4036064
_shelx_shelxl_version_number 2014/7
_shelx_space_group_comment
; 
The symmetry employed for this shelxl refinement is uniquely defined 
by the following loop, which should always be used as a source of 
symmetry information in preference to the above space-group names. 
They are only intended as comments. 
;
_shelx_estimated_absorpt_t_min 0.977
_shelx_estimated_absorpt_t_max 0.990

loop_
_space_group_symop_operation_xyz
'x, y, z'
'-x, y+1/2, -z+1/2'
'-x, -y, -z'
'x, -y-1/2, z-1/2'

loop_
_atom_site_label
_atom_site_type_symbol
_atom_site_fract_x
_atom_site_fract_y
_atom_site_fract_z
_atom_site_U_iso_or_equiv
_atom_site_adp_type
_atom_site_occupancy
_atom_site_site_symmetry_order
_atom_site_calc_flag
_atom_site_refinement_flags_posn
_atom_site_refinement_flags_adp
C1 C 0.55320(14) 0.46186(7) 0.69001(14) 0.0178(3) Uani 1 1 d . .
C2 C 0.63231(15) 0.50760(7) 0.81096(14) 0.0181(3) Uani 1 1 d . .
C3 C 0.77029(15) 0.52355(8) 0.88950(15) 0.0207(3) Uani 1 1 d . .
H3A H 0.8432 0.5022 0.8700 0.025 Uiso 1 1 calc R U
C4 C 0.80275(15) 0.57252(8) 1.00069(15) 0.0208(3) Uani 1 1 d . .
H4A H 0.8983 0.5839 1.0532 0.025 Uiso 1 1 calc R U
C5 C 0.70201(15) 0.60382(8) 1.03482(15) 0.0216(3) Uani 1 1 d . .
H5A H 0.7284 0.6356 1.1105 0.026 Uiso 1 1 calc R U
C6 C 0.55747(15) 0.58880(8) 0.95678(14) 0.0193(3) Uani 1 1 d . .
C7 C 0.44172(16) 0.61608(8) 0.97715(15) 0.0220(3) Uani 1 1 d . .
H7A H 0.4563 0.6479 1.0511 0.026 Uiso 1 1 calc R U
C8 C 0.30421(15) 0.59700(8) 0.88971(15) 0.0209(3) Uani 1 1 d . .
C9 C 0.18616(16) 0.62489(8) 0.91089(16) 0.0247(4) Uani 1 1 d . .
H9A H 0.2015 0.6563 0.9855 0.030 Uiso 1 1 calc R U
C10 C 0.05269(16) 0.60748(8) 0.82676(16) 0.0252(4) Uani 1 1 d . .
H10A H -0.0238 0.6266 0.8433 0.030 Uiso 1 1 calc R U
C11 C 0.02676(16) 0.56058(8) 0.71378(16) 0.0236(3) Uani 1 1 d . .
H11A H -0.0669 0.5487 0.6554 0.028 Uiso 1 1 calc R U
C12 C 0.13552(15) 0.53271(8) 0.68903(15) 0.0213(3) Uani 1 1 d . .
H12A H 0.1166 0.5018 0.6130 0.026 Uiso 1 1 calc R U
C13 C 0.27707(15) 0.54912(7) 0.77526(15) 0.0190(3) Uani 1 1 d . .
C14 C 0.39432(15) 0.52126(7) 0.75666(14) 0.0181(3) Uani 1 1 d . .
C15 C 0.41239(15) 0.47188(7) 0.65994(15) 0.0188(3) Uani 1 1 d . .
H15A H 0.3380 0.4496 0.5865 0.023 Uiso 1 1 calc R U
C16 C 0.52887(14) 0.54148(7) 0.84658(14) 0.0178(3) Uani 1 1 d . .
C17 C 0.61302(15) 0.41645(7) 0.61704(14) 0.0181(3) Uani 1 1 d . .
C18 C 0.53360(15) 0.37130(7) 0.49468(14) 0.0178(3) Uani 1 1 d . .
C19 C 0.39564(15) 0.35669(8) 0.41421(15) 0.0213(3) Uani 1 1 d . .
H19A H 0.3229 0.3779 0.4341 0.026 Uiso 1 1 calc R U
C20 C 0.36242(16) 0.30940(8) 0.30058(15) 0.0227(3) Uani 1 1 d . .
H20A H 0.2666 0.2991 0.2468 0.027 Uiso 1 1 calc R U
C21 C 0.46295(15) 0.27821(8) 0.26574(15) 0.0216(3) Uani 1 1 d . .
H21A H 0.4363 0.2475 0.1885 0.026 Uiso 1 1 calc R U
C22 C 0.60749(15) 0.29191(7) 0.34575(14) 0.0191(3) Uani 1 1 d . .
C23 C 0.72334(15) 0.26545(8) 0.32404(15) 0.0206(3) Uani 1 1 d . .
H23A H 0.7086 0.2348 0.2485 0.025 Uiso 1 1 calc R U
C24 C 0.86110(15) 0.28372(7) 0.41271(15) 0.0196(3) Uani 1 1 d . .
C25 C 0.97898(16) 0.25553(8) 0.39214(15) 0.0226(3) Uani 1 1 d . .
H25A H 0.9639 0.2236 0.3183 0.027 Uiso 1 1 calc R U
C26 C 1.11215(16) 0.27352(8) 0.47613(16) 0.0231(3) Uani 1 1 d . .
H26A H 1.1890 0.2540 0.4607 0.028 Uiso 1 1 calc R U
C27 C 1.13722(15) 0.32150(8) 0.58712(15) 0.0207(3) Uani 1 1 d . .
H27A H 1.2307 0.3344 0.6443 0.025 Uiso 1 1 calc R U
C28 C 1.02915(15) 0.34896(8) 0.61205(15) 0.0198(3) Uani 1 1 d . .
H28A H 1.0479 0.3805 0.6871 0.024 Uiso 1 1 calc R U
C29 C 0.88788(15) 0.33126(7) 0.52751(14) 0.0180(3) Uani 1 1 d . .
C30 C 0.77130(15) 0.35812(7) 0.54794(14) 0.0181(3) Uani 1 1 d . .
C31 C 0.75363(15) 0.40691(7) 0.64626(14) 0.0188(3) Uani 1 1 d . .
H31A H 0.8281 0.4290 0.7199 0.023 Uiso 1 1 calc R U
C32 C 0.63645(15) 0.33776(7) 0.45833(14) 0.0180(3) Uani 1 1 d . .

loop_
_atom_site_aniso_label
_atom_site_aniso_U_11
_atom_site_aniso_U_22
_atom_site_aniso_U_33
_atom_site_aniso_U_23
_atom_site_aniso_U_13
_atom_site_aniso_U_12
C1 0.0190(8) 0.0167(7) 0.0180(7) 0.0026(6) 0.0076(6) -0.0007(6)
C2 0.0195(7) 0.0169(7) 0.0187(7) 0.0032(6) 0.0086(6) 0.0001(6)
C3 0.0179(8) 0.0225(8) 0.0221(8) 0.0022(6) 0.0084(6) 0.0008(6)
C4 0.0166(7) 0.0248(8) 0.0182(7) 0.0004(6) 0.0041(6) -0.0032(6)
C5 0.0247(8) 0.0224(8) 0.0164(7) -0.0013(6) 0.0069(6) -0.0031(6)
C6 0.0216(8) 0.0185(7) 0.0179(7) 0.0035(6) 0.0077(6) 0.0000(6)
C7 0.0274(8) 0.0206(8) 0.0192(7) -0.0006(6) 0.0106(7) 0.0013(6)
C8 0.0239(8) 0.0186(7) 0.0227(8) 0.0047(6) 0.0117(6) 0.0019(6)
C9 0.0298(9) 0.0222(8) 0.0260(8) 0.0020(6) 0.0153(7) 0.0039(7)
C10 0.0211(8) 0.0262(8) 0.0335(9) 0.0083(7) 0.0164(7) 0.0071(6)
C11 0.0168(7) 0.0253(8) 0.0287(8) 0.0081(7) 0.0092(6) 0.0015(6)
C12 0.0215(8) 0.0197(7) 0.0227(8) 0.0033(6) 0.0088(6) 0.0007(6)
C13 0.0198(8) 0.0172(7) 0.0214(8) 0.0050(6) 0.0096(6) 0.0012(6)
C14 0.0182(8) 0.0172(7) 0.0194(7) 0.0035(6) 0.0079(6) 0.0001(6)
C15 0.0168(7) 0.0185(7) 0.0198(7) 0.0004(6) 0.0058(6) -0.0012(6)
C16 0.0181(7) 0.0172(7) 0.0186(7) 0.0044(6) 0.0077(6) 0.0011(6)
C17 0.0185(7) 0.0168(7) 0.0187(7) 0.0022(6) 0.0072(6) -0.0002(6)
C18 0.0189(7) 0.0169(7) 0.0186(7) 0.0020(6) 0.0084(6) -0.0002(6)
C19 0.0180(8) 0.0235(8) 0.0233(8) 0.0005(6) 0.0091(6) 0.0008(6)
C20 0.0172(7) 0.0250(8) 0.0232(8) -0.0009(6) 0.0050(6) -0.0037(6)
C21 0.0229(8) 0.0202(8) 0.0200(7) -0.0018(6) 0.0068(6) -0.0032(6)
C22 0.0217(8) 0.0169(7) 0.0185(7) 0.0014(6) 0.0079(6) -0.0010(6)
C23 0.0250(8) 0.0184(7) 0.0192(7) -0.0007(6) 0.0097(6) -0.0001(6)
C24 0.0226(8) 0.0169(7) 0.0199(7) 0.0032(6) 0.0091(6) 0.0014(6)
C25 0.0285(8) 0.0200(8) 0.0232(8) 0.0000(6) 0.0144(7) 0.0044(6)
C26 0.0203(8) 0.0241(8) 0.0278(8) 0.0036(6) 0.0127(7) 0.0063(6)
C27 0.0171(8) 0.0221(8) 0.0216(8) 0.0036(6) 0.0064(6) 0.0010(6)
C28 0.0215(8) 0.0190(7) 0.0179(7) 0.0014(6) 0.0068(6) -0.0006(6)
C29 0.0194(7) 0.0168(7) 0.0182(7) 0.0039(6) 0.0080(6) 0.0015(6)
C30 0.0184(7) 0.0174(7) 0.0177(7) 0.0018(6) 0.0065(6) -0.0006(6)
C31 0.0178(7) 0.0190(7) 0.0180(7) 0.0002(6) 0.0053(6) -0.0011(6)
C32 0.0190(7) 0.0163(7) 0.0186(7) 0.0036(6) 0.0075(6) 0.0000(6)

loop_
_atom_type_symbol
_atom_type_description
_atom_type_scat_dispersion_real
_atom_type_scat_dispersion_imag
_atom_type_scat_source
C C 0.0033 0.0016 'International Tables Vol C Tables 4.2.6.8 and 6.1.1.4'
H H 0.0000 0.0000 'International Tables Vol C Tables 4.2.6.8 and 6.1.1.4'

loop_
_exptl_crystal_face_index_h
_exptl_crystal_face_index_k
_exptl_crystal_face_index_l
_exptl_crystal_face_perp_dist
4.00 -4.00 -1.00 0.1330
4.00 3.00 -3.00 0.1400
-3.00 -5.00 3.00 0.0610
-1.00 -5.00 2.00 0.0790
-1.00 5.00 -1.00 0.0740
0.00 3.00 -1.00 0.0770
2.00 2.00 1.00 0.0790
0.00 0.00 -1.00 0.0660
-2.00 1.00 3.00 0.0610
0.00 -4.00 -3.00 0.0580
1.00 5.00 2.00 0.0700
2.00 5.00 0.00 0.0870
0.00 -2.00 -1.00 0.0610
0.00 2.00 1.00 0.0640
-2.00 5.00 3.00 0.0590
-1.00 4.00 1.00 0.0590
0.00 -4.00 3.00 0.0990
0.00 4.00 -3.00 0.0600

loop_
_geom_angle_atom_site_label_1
_geom_angle_atom_site_label_2
_geom_angle_atom_site_label_3
_geom_angle
C15 C1 C17 126.64(13)
C15 C1 C2 106.95(12)
C17 C1 C2 126.41(13)
C3 C2 C16 117.15(13)
C3 C2 C1 137.14(13)
C16 C2 C1 105.70(12)
C2 C3 C4 119.29(13)
C2 C3 H3A 120.4
C4 C3 H3A 120.4
C5 C4 C3 122.79(14)
C5 C4 H4A 118.6
C3 C4 H4A 118.6
C4 C5 C6 120.02(14)
C4 C5 H5A 120.0
C6 C5 H5A 120.0
C7 C6 C16 116.73(13)
C7 C6 C5 127.45(14)
C16 C6 C5 115.81(13)
C6 C7 C8 120.92(14)
C6 C7 H7A 119.5
C8 C7 H7A 119.5
C7 C8 C9 120.79(14)
C7 C8 C13 121.42(13)
C9 C8 C13 117.79(13)
C10 C9 C8 121.54(14)
C10 C9 H9A 119.2
C8 C9 H9A 119.2
C9 C10 C11 120.34(14)
C9 C10 H10A 119.8
C11 C10 H10A 119.8
C12 C11 C10 120.40(14)
C12 C11 H11A 119.8
C10 C11 H11A 119.8
C11 C12 C13 121.09(14)
C11 C12 H12A 119.5
C13 C12 H12A 119.5
C14 C13 C12 123.94(13)
C14 C13 C8 117.23(13)
C12 C13 C8 118.83(13)
C16 C14 C13 119.26(13)
C16 C14 C15 106.42(12)
C13 C14 C15 134.31(13)
C1 C15 C14 110.26(13)
C1 C15 H15A 124.9
C14 C15 H15A 124.9
C14 C16 C6 124.43(13)
C14 C16 C2 110.65(13)
C6 C16 C2 124.92(13)
C31 C17 C1 126.67(13)
C31 C17 C18 106.93(12)
C1 C17 C18 126.39(12)
C19 C18 C32 116.99(13)
C19 C18 C17 137.15(13)
C32 C18 C17 105.85(12)
C18 C19 C20 119.55(13)
C18 C19 H19A 120.2
C20 C19 H19A 120.2
C21 C20 C19 122.73(14)
C21 C20 H20A 118.6
C19 C20 H20A 118.6
C20 C21 C22 119.82(14)
C20 C21 H21A 120.1
C22 C21 H21A 120.1
C23 C22 C32 116.68(13)
C23 C22 C21 127.40(14)
C32 C22 C21 115.92(13)
C22 C23 C24 120.91(13)
C22 C23 H23A 119.5
C24 C23 H23A 119.5
C23 C24 C25 120.82(13)
C23 C24 C29 121.25(13)
C25 C24 C29 117.92(13)
C26 C25 C24 121.25(14)
C26 C25 H25A 119.4
C24 C25 H25A 119.4
C25 C26 C27 120.36(13)
C25 C26 H26A 119.8
C27 C26 H26A 119.8
C28 C27 C26 120.67(14)
C28 C27 H27A 119.7
C26 C27 H27A 119.7
C27 C28 C29 121.01(14)
C27 C28 H28A 119.5
C29 C28 H28A 119.5
C30 C29 C28 123.68(13)
C30 C29 C24 117.55(13)
C28 C29 C24 118.77(13)
C32 C30 C29 119.22(13)
C32 C30 C31 106.45(12)
C29 C30 C31 134.32(13)
C17 C31 C30 110.15(13)
C17 C31 H31A 124.9
C30 C31 H31A 124.9
C30 C32 C22 124.39(13)
C30 C32 C18 110.61(13)
C22 C32 C18 124.98(13)

loop_
_geom_bond_atom_site_label_1
_geom_bond_atom_site_label_2
_geom_bond_distance
C1 C15 1.381(2)
C1 C17 1.448(2)
C1 C2 1.492(2)
C2 C3 1.375(2)
C2 C16 1.423(2)
C3 C4 1.428(2)
C3 H3A 0.9500
C4 C5 1.369(2)
C4 H4A 0.9500
C5 C6 1.426(2)
C5 H5A 0.9500
C6 C7 1.401(2)
C6 C16 1.405(2)
C7 C8 1.407(2)
C7 H7A 0.9500
C8 C9 1.431(2)
C8 C13 1.447(2)
C9 C10 1.358(2)
C9 H9A 0.9500
C10 C11 1.426(2)
C10 H10A 0.9500
C11 C12 1.362(2)
C11 H11A 0.9500
C12 C13 1.424(2)
C12 H12A 0.9500
C13 C14 1.410(2)
C14 C16 1.397(2)
C14 C15 1.451(2)
C15 H15A 0.9500
C17 C31 1.379(2)
C17 C18 1.496(2)
C18 C19 1.374(2)
C18 C32 1.420(2)
C19 C20 1.427(2)
C19 H19A 0.9500
C20 C21 1.370(2)
C20 H20A 0.9500
C21 C22 1.425(2)
C21 H21A 0.9500
C22 C23 1.403(2)
C22 C32 1.406(2)
C23 C24 1.408(2)
C23 H23A 0.9500
C24 C25 1.429(2)
C24 C29 1.447(2)
C25 C26 1.358(2)
C25 H25A 0.9500
C26 C27 1.424(2)
C26 H26A 0.9500
C27 C28 1.354(2)
C27 H27A 0.9500
C28 C29 1.423(2)
C28 H28A 0.9500
C29 C30 1.406(2)
C30 C32 1.399(2)
C30 C31 1.455(2)
C31 H31A 0.9500

loop_
_geom_torsion_atom_site_label_1
_geom_torsion_atom_site_label_2
_geom_torsion_atom_site_label_3
_geom_torsion_atom_site_label_4
_geom_torsion
C15 C1 C2 C3 -178.67(16)
C17 C1 C2 C3 0.5(3)
C15 C1 C2 C16 1.17(15)
C17 C1 C2 C16 -179.66(13)
C16 C2 C3 C4 -0.2(2)
C1 C2 C3 C4 179.66(15)
C2 C3 C4 C5 1.2(2)
C3 C4 C5 C6 -1.0(2)
C4 C5 C6 C7 -179.85(14)
C4 C5 C6 C16 -0.2(2)
C16 C6 C7 C8 -0.6(2)
C5 C6 C7 C8 178.99(14)
C6 C7 C8 C9 179.93(13)
C6 C7 C8 C13 -0.5(2)
C7 C8 C9 C10 179.45(14)
C13 C8 C9 C10 -0.2(2)
C8 C9 C10 C11 -0.2(2)
C9 C10 C11 C12 0.0(2)
C10 C11 C12 C13 0.5(2)
C11 C12 C13 C14 178.98(14)
C11 C12 C13 C8 -0.8(2)
C7 C8 C13 C14 1.2(2)
C9 C8 C13 C14 -179.15(13)
C7 C8 C13 C12 -178.98(13)
C9 C8 C13 C12 0.6(2)
C12 C13 C14 C16 179.34(13)
C8 C13 C14 C16 -0.9(2)
C12 C13 C14 C15 -1.5(3)
C8 C13 C14 C15 178.27(14)
C17 C1 C15 C14 179.90(13)
C2 C1 C15 C14 -0.93(16)
C16 C14 C15 C1 0.33(16)
C13 C14 C15 C1 -178.90(15)
C13 C14 C16 C6 -0.2(2)
C15 C14 C16 C6 -179.58(13)
C13 C14 C16 C2 179.82(12)
C15 C14 C16 C2 0.45(16)
C7 C6 C16 C14 1.0(2)
C5 C6 C16 C14 -178.67(13)
C7 C6 C16 C2 -179.06(13)
C5 C6 C16 C2 1.3(2)
C3 C2 C16 C14 178.88(12)
C1 C2 C16 C14 -1.00(16)
C3 C2 C16 C6 -1.1(2)
C1 C2 C16 C6 179.04(13)
C15 C1 C17 C31 179.37(14)
C2 C1 C17 C31 0.4(2)
C15 C1 C17 C18 -0.2(2)
C2 C1 C17 C18 -179.17(13)
C31 C17 C18 C19 -179.33(17)
C1 C17 C18 C19 0.3(3)
C31 C17 C18 C32 -0.61(15)
C1 C17 C18 C32 179.00(13)
C32 C18 C19 C20 0.2(2)
C17 C18 C19 C20 178.82(15)
C18 C19 C20 C21 -1.1(2)
C19 C20 C21 C22 0.9(2)
C20 C21 C22 C23 -179.10(14)
C20 C21 C22 C32 0.2(2)
C32 C22 C23 C24 0.8(2)
C21 C22 C23 C24 -179.86(14)
C22 C23 C24 C25 178.65(13)
C22 C23 C24 C29 -1.1(2)
C23 C24 C25 C26 179.19(14)
C29 C24 C25 C26 -1.0(2)
C24 C25 C26 C27 -0.2(2)
C25 C26 C27 C28 1.1(2)
C26 C27 C28 C29 -0.6(2)
C27 C28 C29 C30 -179.86(13)
C27 C28 C29 C24 -0.7(2)
C23 C24 C29 C30 0.5(2)
C25 C24 C29 C30 -179.28(13)
C23 C24 C29 C28 -178.76(13)
C25 C24 C29 C28 1.5(2)
C28 C29 C30 C32 179.57(13)
C24 C29 C30 C32 0.4(2)
C28 C29 C30 C31 0.8(3)
C24 C29 C30 C31 -178.45(14)
C1 C17 C31 C30 -178.93(13)
C18 C17 C31 C30 0.67(16)
C32 C30 C31 C17 -0.48(16)
C29 C30 C31 C17 178.43(15)
C29 C30 C32 C22 -0.7(2)
C31 C30 C32 C22 178.46(13)
C29 C30 C32 C18 -179.04(12)
C31 C30 C32 C18 0.07(16)
C23 C22 C32 C30 0.1(2)
C21 C22 C32 C30 -179.34(13)
C23 C22 C32 C18 178.21(13)
C21 C22 C32 C18 -1.2(2)
C19 C18 C32 C30 179.34(12)
C17 C18 C32 C30 0.32(16)
C19 C18 C32 C22 1.0(2)
C17 C18 C32 C22 -178.05(13)
